data_4126180
loop_
_publ_author_name
'Nishiyama, Haruka'
'Ikeda, Hideaki'
'Saito, Teruhiko'
'Kriegel, Benjamin'
'Tsurugi, Hayato'
'Arnold, John'
'Mashima, Kazushi'

_publ_section_title
;
 Structural and Electronic Noninnocence of \a-Diimine Ligands on Niobium
 for Reductive C-Cl Bond Activation and Catalytic Radical Addition
 Reactions.
;
_journal_issue 18
_journal_name_full 'Journal of the American Chemical Society'
_journal_page_first 6494
_journal_page_last 6505
_journal_paper_doi 10.1021/jacs.7b02710
_journal_volume 139
_journal_year 2017
_chemical_formula_moiety 'C26 H36 Cl4 N2 Nb'
_chemical_formula_sum 'C26 H36 Cl4 N2 Nb'
_chemical_formula_weight 611.30
_space_group_IT_number 2
_symmetry_cell_setting triclinic
_symmetry_Int_Tables_number 2
_symmetry_space_group_name_Hall '-P 1'
_symmetry_space_group_name_H-M 'P -1'
_atom_sites_solution_hydrogens geom
_atom_sites_solution_primary direct
_atom_sites_solution_secondary difmap
_cell_angle_alpha 90.1387(18)
_cell_angle_beta 90.051(3)
_cell_angle_gamma 90.043(3)
_cell_formula_units_Z 4
_cell_length_a 10.4231(9)
_cell_length_b 12.6112(9)
_cell_length_c 21.4888(15)
_cell_measurement_reflns_used 28870
_cell_measurement_temperature 113
_cell_measurement_theta_max 27.66
_cell_measurement_theta_min 3.17
_cell_volume 2824.6(4)
_computing_cell_refinement 'RAPID AUTO'
_computing_data_collection 'RAPID AUTO (Rigaku, ????)'
_computing_data_reduction 'RAPID AUTO'
_computing_molecular_graphics 'CrystalStructure 4.0'
_computing_publication_material 'CrystalStructure 4.0 (Rigaku, 2010)'
_computing_structure_refinement 'SHELXL97 (Sheldrick, 2008)'
_computing_structure_solution 'SHELXS97 (Sheldrick, 2008)'
_diffrn_ambient_temperature 113
_diffrn_detector_area_resol_mean 10.000
_diffrn_measured_fraction_theta_full 0.987
_diffrn_measured_fraction_theta_max 0.987
_diffrn_measurement_device_type 'Rigaku R-AXIS RAPID'
_diffrn_measurement_method \w
_diffrn_radiation_type 'Mo K\a'
_diffrn_radiation_wavelength 0.71075
_diffrn_reflns_av_R_equivalents 0.0612
_diffrn_reflns_limit_h_max 13
_diffrn_reflns_limit_h_min -13
_diffrn_reflns_limit_k_max 16
_diffrn_reflns_limit_k_min -15
_diffrn_reflns_limit_l_max 27
_diffrn_reflns_limit_l_min -27
_diffrn_reflns_number 56457
_diffrn_reflns_theta_full 27.48
_diffrn_reflns_theta_max 27.48
_diffrn_standards_number 0
_exptl_absorpt_coefficient_mu 0.821
_exptl_absorpt_correction_T_max 0.775
_exptl_absorpt_correction_T_min 0.349
_exptl_absorpt_correction_type multi-scan
_exptl_absorpt_process_details 'ABSCOR (Rigaku, 1995)'
_exptl_crystal_colour brown
_exptl_crystal_density_diffrn 1.437
_exptl_crystal_density_method 'not measured'
_exptl_crystal_description block
_exptl_crystal_F_000 1260.00
_exptl_crystal_size_max 0.510
_exptl_crystal_size_mid 0.400
_exptl_crystal_size_min 0.310
_refine_diff_density_max 1.620
_refine_diff_density_min -2.010
_refine_ls_extinction_method none
_refine_ls_goodness_of_fit_ref 1.043
_refine_ls_hydrogen_treatment constr
_refine_ls_number_parameters 611
_refine_ls_number_reflns 12755
_refine_ls_number_restraints 0
_refine_ls_R_factor_gt 0.0872
_refine_ls_shift/su_max 0.000
_refine_ls_structure_factor_coef Fsqd
_refine_ls_weighting_details 'w = 1/[\s^2^(Fo^2^)+(0.0942P)^2^+20.2053P] where P=(Fo^2^+2Fc^2^)/3'
_refine_ls_weighting_scheme calc
_refine_ls_wR_factor_ref 0.2344
_reflns_number_gt 10167
_reflns_number_total 12755
_reflns_threshold_expression F^2^>2.0\s(F^2^)
_cod_data_source_file ja7b02710_si_002.cif
_cod_data_source_block 6b
_cod_database_code 4126180

loop_
_symmetry_equiv_pos_site_id
_symmetry_equiv_pos_as_xyz
1 +X,+Y,+Z
2 -X,-Y,-Z

loop_
_atom_site_label
_atom_site_type_symbol
_atom_site_fract_x
_atom_site_fract_y
_atom_site_fract_z
_atom_site_U_iso_or_equiv
_atom_site_adp_type
_atom_site_occupancy
_atom_site_symmetry_multiplicity
_atom_site_calc_flag
_atom_site_refinement_flags
Nb1 Nb 0.40317(6) 0.05480(5) 0.24998(4) 0.0483(2) Uani 1.0 2 d .
Nb2 Nb 0.09690(6) 0.55487(5) 0.25002(4) 0.0484(2) Uani 1.0 2 d .
Cl1 Cl 0.62229(14) 0.01208(12) 0.24999(8) 0.0379(4) Uani 1.0 2 d .
Cl2 Cl 0.4144(3) 0.1691(4) 0.17678(15) 0.1084(12) Uani 1.0 2 d .
Cl3 Cl 0.4145(3) 0.1692(4) 0.32320(15) 0.1080(12) Uani 1.0 2 d .
Cl4 Cl 0.17377(13) 0.04374(10) 0.24996(6) 0.0269(3) Uani 1.0 2 d .
Cl5 Cl 0.32643(13) 0.54365(10) 0.25000(6) 0.0271(3) Uani 1.0 2 d .
Cl6 Cl 0.0856(3) 0.6690(4) 0.17672(15) 0.1083(12) Uani 1.0 2 d .
Cl7 Cl -0.12201(14) 0.51215(12) 0.25000(8) 0.0379(4) Uani 1.0 2 d .
Cl8 Cl 0.0853(3) 0.6690(4) 0.32327(15) 0.1067(12) Uani 1.0 2 d .
N1 N 0.3845(4) -0.0991(4) 0.18573(19) 0.0193(8) Uani 1.0 2 d .
N2 N 0.3847(4) -0.0992(4) 0.31422(19) 0.0198(8) Uani 1.0 2 d .
N3 N 0.1156(4) 0.4008(4) 0.18563(19) 0.0197(8) Uani 1.0 2 d .
N4 N 0.1157(4) 0.4006(4) 0.31428(19) 0.0197(8) Uani 1.0 2 d .
C1 C 0.3589(6) -0.1847(4) 0.2154(3) 0.0261(11) Uani 1.0 2 d .
C2 C 0.3589(6) -0.1847(4) 0.2844(3) 0.0247(11) Uani 1.0 2 d .
C3 C 0.4126(5) -0.1132(4) 0.1199(3) 0.0206(10) Uani 1.0 2 d .
C4 C 0.3272(5) -0.0746(4) 0.0743(3) 0.0206(10) Uani 1.0 2 d .
C5 C 0.3572(5) -0.0933(5) 0.0120(3) 0.0247(10) Uani 1.0 2 d .
C6 C 0.4670(6) -0.1467(4) -0.0054(3) 0.0257(11) Uani 1.0 2 d .
C7 C 0.5507(6) -0.1836(4) 0.0399(3) 0.0258(11) Uani 1.0 2 d .
C8 C 0.5263(5) -0.1678(4) 0.1034(3) 0.0212(10) Uani 1.0 2 d .
C9 C 0.2019(5) -0.0188(5) 0.0913(3) 0.0253(11) Uani 1.0 2 d .
C10 C 0.0877(7) -0.0906(6) 0.0780(6) 0.063(3) Uani 1.0 2 d .
C11 C 0.1860(7) 0.0869(6) 0.0572(4) 0.0433(16) Uani 1.0 2 d .
C12 C 0.6242(5) -0.2099(5) 0.1506(3) 0.0270(11) Uani 1.0 2 d .
C13 C 0.6271(7) -0.3318(5) 0.1513(3) 0.0370(14) Uani 1.0 2 d .
C14 C 0.7589(6) -0.1664(6) 0.1367(3) 0.0380(14) Uani 1.0 2 d .
C15 C 0.4129(5) -0.1132(4) 0.3801(3) 0.0203(10) Uani 1.0 2 d .
C16 C 0.3274(5) -0.0741(4) 0.4260(3) 0.0216(10) Uani 1.0 2 d .
C17 C 0.3575(6) -0.0930(5) 0.4878(3) 0.0263(11) Uani 1.0 2 d .
C18 C 0.4670(6) -0.1471(4) 0.5054(3) 0.0251(11) Uani 1.0 2 d .
C19 C 0.5504(5) -0.1832(5) 0.4601(3) 0.0250(11) Uani 1.0 2 d .
C20 C 0.5267(5) -0.1679(4) 0.3966(3) 0.0216(10) Uani 1.0 2 d .
C21 C 0.2020(5) -0.0190(5) 0.4087(3) 0.0246(10) Uani 1.0 2 d .
C22 C 0.0872(7) -0.0906(6) 0.4223(6) 0.063(3) Uani 1.0 2 d .
C23 C 0.1864(7) 0.0868(6) 0.4425(4) 0.0424(16) Uani 1.0 2 d .
C24 C 0.6243(5) -0.2101(5) 0.3494(3) 0.0264(11) Uani 1.0 2 d .
C25 C 0.6267(7) -0.3320(5) 0.3489(3) 0.0368(13) Uani 1.0 2 d .
C26 C 0.7592(6) -0.1660(6) 0.3633(3) 0.0386(14) Uani 1.0 2 d .
C27 C 0.1417(6) 0.3145(4) 0.2154(3) 0.0237(10) Uani 1.0 2 d .
C28 C 0.1418(6) 0.3146(4) 0.2847(3) 0.0251(11) Uani 1.0 2 d .
C29 C 0.0869(5) 0.3871(4) 0.1199(3) 0.0196(9) Uani 1.0 2 d .
C30 C 0.1729(5) 0.4259(4) 0.0743(3) 0.0216(10) Uani 1.0 2 d .
C31 C 0.1431(6) 0.4070(5) 0.0120(3) 0.0258(11) Uani 1.0 2 d .
C32 C 0.0334(6) 0.3531(4) -0.0057(3) 0.0258(11) Uani 1.0 2 d .
C33 C -0.0504(5) 0.3170(4) 0.0397(3) 0.0249(11) Uani 1.0 2 d .
C34 C -0.0264(5) 0.3324(4) 0.1036(3) 0.0217(10) Uani 1.0 2 d .
C35 C 0.2978(5) 0.4814(5) 0.0913(3) 0.0254(11) Uani 1.0 2 d .
C36 C 0.4127(7) 0.4095(7) 0.0783(6) 0.066(3) Uani 1.0 2 d .
C37 C 0.3136(7) 0.5870(6) 0.0573(4) 0.0441(16) Uani 1.0 2 d .
C38 C -0.1238(5) 0.2897(5) 0.1504(3) 0.0276(11) Uani 1.0 2 d .
C39 C -0.2600(6) 0.3352(6) 0.1369(3) 0.0384(14) Uani 1.0 2 d .
C40 C -0.1267(7) 0.1679(5) 0.1512(3) 0.0379(14) Uani 1.0 2 d .
C41 C 0.0873(5) 0.3865(4) 0.3801(3) 0.0193(9) Uani 1.0 2 d .
C42 C -0.0266(5) 0.3324(4) 0.3968(3) 0.0221(10) Uani 1.0 2 d .
C43 C -0.0502(6) 0.3166(5) 0.4601(3) 0.0258(11) Uani 1.0 2 d .
C44 C 0.0328(6) 0.3530(4) 0.5056(3) 0.0257(11) Uani 1.0 2 d .
C45 C 0.1429(6) 0.4070(5) 0.4881(3) 0.0252(11) Uani 1.0 2 d .
C46 C 0.1726(5) 0.4257(4) 0.4254(3) 0.0221(10) Uani 1.0 2 d .
C47 C -0.1242(5) 0.2896(5) 0.3497(3) 0.0272(11) Uani 1.0 2 d .
C48 C -0.2594(6) 0.3344(6) 0.3632(3) 0.0384(14) Uani 1.0 2 d .
C49 C -0.1271(7) 0.1685(5) 0.3490(3) 0.0377(14) Uani 1.0 2 d .
C50 C 0.2977(5) 0.4808(5) 0.4086(3) 0.0255(11) Uani 1.0 2 d .
C51 C 0.3147(7) 0.5871(6) 0.4427(4) 0.0413(15) Uani 1.0 2 d .
C52 C 0.4123(7) 0.4094(6) 0.4215(6) 0.065(3) Uani 1.0 2 d .
H1 H 0.3399 -0.2480 0.1932 0.0313 Uiso 1.0 2 calc R
H2 H 0.3397 -0.2479 0.3065 0.0296 Uiso 1.0 2 calc R
H5 H 0.3004 -0.0685 -0.0194 0.0297 Uiso 1.0 2 calc R
H6 H 0.4852 -0.1583 -0.0482 0.0309 Uiso 1.0 2 calc R
H7 H 0.6262 -0.2203 0.0276 0.0309 Uiso 1.0 2 calc R
H9 H 0.2034 -0.0037 0.1370 0.0304 Uiso 1.0 2 calc R
H10A H 0.0959 -0.1560 0.1022 0.0760 Uiso 1.0 2 calc R
H10B H 0.0853 -0.1080 0.0336 0.0760 Uiso 1.0 2 calc R
H10C H 0.0083 -0.0541 0.0897 0.0760 Uiso 1.0 2 calc R
H11A H 0.1840 0.0741 0.0122 0.0519 Uiso 1.0 2 calc R
H11B H 0.2582 0.1336 0.0673 0.0519 Uiso 1.0 2 calc R
H11C H 0.1056 0.1206 0.0701 0.0519 Uiso 1.0 2 calc R
H12 H 0.5983 -0.1847 0.1930 0.0324 Uiso 1.0 2 calc R
H13A H 0.6420 -0.3582 0.1090 0.0445 Uiso 1.0 2 calc R
H13B H 0.5448 -0.3587 0.1666 0.0445 Uiso 1.0 2 calc R
H13C H 0.6963 -0.3560 0.1787 0.0445 Uiso 1.0 2 calc R
H14A H 0.7562 -0.0887 0.1362 0.0456 Uiso 1.0 2 calc R
H14B H 0.7876 -0.1926 0.0961 0.0456 Uiso 1.0 2 calc R
H14C H 0.8187 -0.1901 0.1690 0.0456 Uiso 1.0 2 calc R
H17 H 0.3009 -0.0680 0.5191 0.0315 Uiso 1.0 2 calc R
H18 H 0.4847 -0.1593 0.5482 0.0301 Uiso 1.0 2 calc R
H19 H 0.6261 -0.2195 0.4724 0.0300 Uiso 1.0 2 calc R
H21 H 0.2035 -0.0047 0.3629 0.0295 Uiso 1.0 2 calc R
H22A H 0.0865 -0.1089 0.4665 0.0758 Uiso 1.0 2 calc R
H22B H 0.0937 -0.1555 0.3973 0.0758 Uiso 1.0 2 calc R
H22C H 0.0077 -0.0532 0.4117 0.0758 Uiso 1.0 2 calc R
H23A H 0.2577 0.1339 0.4315 0.0509 Uiso 1.0 2 calc R
H23B H 0.1864 0.0749 0.4875 0.0509 Uiso 1.0 2 calc R
H23C H 0.1051 0.1196 0.4301 0.0509 Uiso 1.0 2 calc R
H24 H 0.5980 -0.1854 0.3071 0.0317 Uiso 1.0 2 calc R
H25A H 0.5436 -0.3590 0.3345 0.0441 Uiso 1.0 2 calc R
H25B H 0.6436 -0.3580 0.3910 0.0441 Uiso 1.0 2 calc R
H25C H 0.6945 -0.3567 0.3208 0.0441 Uiso 1.0 2 calc R
H26A H 0.7882 -0.1916 0.4040 0.0463 Uiso 1.0 2 calc R
H26B H 0.7563 -0.0883 0.3637 0.0463 Uiso 1.0 2 calc R
H26C H 0.8190 -0.1899 0.3310 0.0463 Uiso 1.0 2 calc R
H27 H 0.1609 0.2513 0.1932 0.0285 Uiso 1.0 2 calc R
H28 H 0.1609 0.2515 0.3069 0.0301 Uiso 1.0 2 calc R
H31 H 0.1999 0.4318 -0.0193 0.0309 Uiso 1.0 2 calc R
H32 H 0.0156 0.3410 -0.0485 0.0310 Uiso 1.0 2 calc R
H33 H -0.1262 0.2809 0.0273 0.0299 Uiso 1.0 2 calc R
H35 H 0.2962 0.4966 0.1370 0.0304 Uiso 1.0 2 calc R
H36A H 0.4155 0.3922 0.0338 0.0796 Uiso 1.0 2 calc R
H36B H 0.4044 0.3441 0.1024 0.0796 Uiso 1.0 2 calc R
H36C H 0.4920 0.4462 0.0902 0.0796 Uiso 1.0 2 calc R
H37A H 0.2420 0.6340 0.0678 0.0529 Uiso 1.0 2 calc R
H37B H 0.3145 0.5744 0.0122 0.0529 Uiso 1.0 2 calc R
H37C H 0.3945 0.6204 0.0699 0.0529 Uiso 1.0 2 calc R
H38 H -0.0973 0.3145 0.1927 0.0331 Uiso 1.0 2 calc R
H39A H -0.2899 0.3096 0.0963 0.0460 Uiso 1.0 2 calc R
H39B H -0.2562 0.4129 0.1366 0.0460 Uiso 1.0 2 calc R
H39C H -0.3196 0.3118 0.1693 0.0460 Uiso 1.0 2 calc R
H40A H -0.0420 0.1409 0.1631 0.0455 Uiso 1.0 2 calc R
H40B H -0.1492 0.1413 0.1098 0.0455 Uiso 1.0 2 calc R
H40C H -0.1907 0.1437 0.1814 0.0455 Uiso 1.0 2 calc R
H43 H -0.1256 0.2798 0.4722 0.0309 Uiso 1.0 2 calc R
H44 H 0.0147 0.3412 0.5483 0.0308 Uiso 1.0 2 calc R
H45 H 0.1997 0.4321 0.5194 0.0302 Uiso 1.0 2 calc R
H47 H -0.0979 0.3142 0.3073 0.0326 Uiso 1.0 2 calc R
H48A H -0.2559 0.4121 0.3637 0.0460 Uiso 1.0 2 calc R
H48B H -0.2889 0.3089 0.4038 0.0460 Uiso 1.0 2 calc R
H48C H -0.3191 0.3108 0.3308 0.0460 Uiso 1.0 2 calc R
H49A H -0.1456 0.1424 0.3909 0.0452 Uiso 1.0 2 calc R
H49B H -0.0436 0.1415 0.3353 0.0452 Uiso 1.0 2 calc R
H49C H -0.1939 0.1440 0.3202 0.0452 Uiso 1.0 2 calc R
H50 H 0.2960 0.4957 0.3629 0.0306 Uiso 1.0 2 calc R
H51A H 0.3143 0.5750 0.4878 0.0495 Uiso 1.0 2 calc R
H51B H 0.2440 0.6347 0.4317 0.0495 Uiso 1.0 2 calc R
H51C H 0.3964 0.6193 0.4305 0.0495 Uiso 1.0 2 calc R
H52A H 0.4032 0.3433 0.3978 0.0776 Uiso 1.0 2 calc R
H52B H 0.4162 0.3934 0.4660 0.0776 Uiso 1.0 2 calc R
H52C H 0.4913 0.4456 0.4089 0.0776 Uiso 1.0 2 calc R

loop_
_atom_site_aniso_label
_atom_site_aniso_U_11
_atom_site_aniso_U_22
_atom_site_aniso_U_33
_atom_site_aniso_U_12
_atom_site_aniso_U_13
_atom_site_aniso_U_23
Nb1 0.0247(4) 0.0267(3) 0.0935(6) -0.0085(2) -0.0007(3) -0.0004(3)
Nb2 0.0249(4) 0.0266(3) 0.0937(6) 0.0062(2) -0.0005(3) -0.0004(3)
Cl1 0.0225(7) 0.0368(8) 0.0544(9) -0.0099(6) -0.0008(6) -0.0002(6)
Cl2 0.0715(19) 0.172(4) 0.0817(19) -0.0041(19) 0.0008(14) 0.061(2)
Cl3 0.0689(19) 0.173(4) 0.0816(19) -0.0041(19) -0.0035(14) -0.060(2)
Cl4 0.0257(7) 0.0296(7) 0.0254(6) 0.0055(5) -0.0005(5) -0.0001(5)
Cl5 0.0261(7) 0.0309(7) 0.0241(6) -0.0088(5) -0.0010(5) -0.0001(5)
Cl6 0.0714(19) 0.175(4) 0.0785(19) 0.0028(19) -0.0008(14) 0.060(2)
Cl7 0.0234(8) 0.0360(8) 0.0544(9) 0.0065(6) -0.0006(6) -0.0002(6)
Cl8 0.0698(18) 0.171(4) 0.0791(19) 0.0028(19) -0.0003(14) -0.060(2)
N1 0.0106(19) 0.026(2) 0.022(2) -0.0023(15) -0.0024(14) -0.0008(15)
N2 0.011(2) 0.026(2) 0.022(2) -0.0028(15) 0.0002(15) -0.0014(15)
N3 0.011(2) 0.027(2) 0.021(2) -0.0019(15) 0.0009(15) -0.0015(15)
N4 0.011(2) 0.027(2) 0.021(2) -0.0008(15) -0.0023(14) 0.0011(15)
C1 0.028(3) 0.023(3) 0.027(3) -0.005(2) -0.002(2) -0.0035(19)
C2 0.030(3) 0.020(3) 0.025(3) -0.0051(19) -0.002(2) 0.0033(18)
C3 0.013(3) 0.023(3) 0.026(3) -0.0047(17) -0.0003(17) -0.0002(18)
C4 0.016(3) 0.024(3) 0.022(3) -0.0021(18) -0.0006(17) 0.0002(17)
C5 0.021(3) 0.030(3) 0.023(3) -0.000(2) -0.0029(19) 0.0022(19)
C6 0.031(3) 0.029(3) 0.017(3) -0.001(2) 0.0041(19) -0.0020(18)
C7 0.021(3) 0.026(3) 0.029(3) -0.001(2) 0.003(2) -0.0001(19)
C8 0.016(3) 0.023(3) 0.025(3) -0.0020(18) 0.0003(18) 0.0001(18)
C9 0.016(3) 0.034(3) 0.026(3) 0.001(2) -0.0004(18) 0.002(2)
C10 0.020(4) 0.040(4) 0.130(9) -0.007(3) 0.013(4) -0.021(5)
C11 0.041(4) 0.046(4) 0.043(4) 0.015(3) 0.009(3) 0.012(3)
C12 0.017(3) 0.035(3) 0.029(3) 0.002(2) 0.0009(19) 0.003(2)
C13 0.034(4) 0.036(4) 0.041(4) 0.009(3) -0.006(3) 0.005(3)
C14 0.017(3) 0.056(4) 0.041(4) -0.002(3) -0.000(3) -0.001(3)
C15 0.017(3) 0.021(3) 0.023(3) -0.0038(18) -0.0022(18) -0.0015(17)
C16 0.019(3) 0.024(3) 0.023(3) -0.0032(18) -0.0016(18) -0.0021(18)
C17 0.024(3) 0.035(3) 0.020(3) -0.003(2) 0.0010(19) -0.0025(19)
C18 0.029(3) 0.026(3) 0.020(3) -0.001(2) -0.0053(19) 0.0023(18)
C19 0.019(3) 0.030(3) 0.026(3) -0.002(2) -0.0042(19) -0.0003(19)
C20 0.015(3) 0.023(3) 0.027(3) -0.0035(18) -0.0026(18) -0.0018(18)
C21 0.017(3) 0.032(3) 0.024(3) 0.001(2) -0.0017(18) -0.0010(19)
C22 0.018(4) 0.043(4) 0.129(8) -0.006(3) -0.011(4) 0.023(5)
C23 0.040(4) 0.045(4) 0.042(4) 0.014(3) -0.012(3) -0.013(3)
C24 0.017(3) 0.031(3) 0.031(3) 0.001(2) -0.0013(19) -0.004(2)
C25 0.031(4) 0.036(4) 0.043(4) 0.008(3) 0.004(3) -0.005(3)
C26 0.016(3) 0.058(4) 0.042(4) -0.001(3) -0.000(3) 0.002(3)
C27 0.031(3) 0.018(3) 0.022(3) 0.0028(19) -0.0014(19) -0.0000(17)
C28 0.027(3) 0.022(3) 0.027(3) 0.0037(19) -0.001(2) 0.0001(19)
C29 0.015(3) 0.022(3) 0.022(3) 0.0024(17) -0.0018(17) -0.0002(17)
C30 0.019(3) 0.023(3) 0.023(3) -0.0006(18) -0.0012(18) 0.0003(18)
C31 0.025(3) 0.033(3) 0.020(3) -0.001(2) 0.0001(19) 0.0006(19)
C32 0.030(3) 0.029(3) 0.019(3) -0.000(2) -0.0047(19) -0.0030(18)
C33 0.018(3) 0.028(3) 0.029(3) -0.0030(19) -0.0059(19) -0.0003(19)
C34 0.017(3) 0.021(3) 0.027(3) 0.0014(18) -0.0006(18) 0.0010(18)
C35 0.015(3) 0.036(3) 0.025(3) -0.003(2) -0.0020(18) 0.001(2)
C36 0.020(4) 0.043(4) 0.136(9) 0.003(3) -0.011(4) -0.021(5)
C37 0.039(4) 0.047(4) 0.046(4) -0.019(3) -0.015(3) 0.014(3)
C38 0.017(3) 0.036(3) 0.030(3) -0.007(2) -0.0004(19) 0.002(2)
C39 0.017(3) 0.059(4) 0.039(4) -0.003(3) -0.003(3) -0.001(3)
C40 0.036(4) 0.036(4) 0.041(4) -0.011(3) 0.004(3) 0.007(3)
C41 0.013(3) 0.022(3) 0.023(3) 0.0028(17) 0.0006(17) -0.0014(17)
C42 0.015(3) 0.024(3) 0.027(3) -0.0008(18) 0.0004(18) 0.0000(18)
C43 0.022(3) 0.028(3) 0.028(3) -0.000(2) 0.003(2) 0.0020(19)
C44 0.030(3) 0.030(3) 0.018(3) -0.002(2) 0.0045(19) 0.0010(18)
C45 0.023(3) 0.034(3) 0.019(3) -0.001(2) -0.0006(19) -0.0002(19)
C46 0.018(3) 0.027(3) 0.021(3) -0.0016(19) 0.0008(18) -0.0008(18)
C47 0.017(3) 0.031(3) 0.033(3) -0.004(2) 0.000(2) -0.001(2)
C48 0.018(3) 0.058(4) 0.039(4) -0.000(3) -0.001(3) 0.001(3)
C49 0.036(4) 0.037(4) 0.040(4) -0.013(3) -0.002(3) -0.008(3)
C50 0.020(3) 0.033(3) 0.023(3) -0.006(2) 0.0008(19) -0.0006(19)
C51 0.036(4) 0.044(4) 0.044(4) -0.017(3) 0.010(3) -0.012(3)
C52 0.022(4) 0.042(4) 0.130(9) 0.003(3) 0.014(4) 0.022(5)

loop_
_atom_type_symbol
_atom_type_description
_atom_type_scat_dispersion_real
_atom_type_scat_dispersion_imag
_atom_type_scat_source
C C 0.0033 0.0016
;
International Tables for Crystallography
(1992, Vol. C, Tables 4.2.6.8 and 6.1.1.4)
;
H H 0.0000 0.0000
;
International Tables for Crystallography
(1992, Vol. C, Table 6.1.1.4)
;
N N 0.0061 0.0033
;
International Tables for Crystallography
(1992, Vol. C, Tables 4.2.6.8 and 6.1.1.4)
;
Nb Nb -2.0727 0.6215
;
International Tables for Crystallography
(1992, Vol. C, Tables 4.2.6.8 and 6.1.1.4)
;
Cl Cl 0.1484 0.1585
;
International Tables for Crystallography
(1992, Vol. C, Tables 4.2.6.8 and 6.1.1.4)
;

loop_
_geom_angle_atom_site_label_1
_geom_angle_atom_site_label_2
_geom_angle_atom_site_label_3
_geom_angle
_geom_angle_publ_flag
Cl1 Nb1 Cl2 95.83(10) yes
Cl1 Nb1 Cl3 95.85(10) yes
Cl1 Nb1 Cl4 163.39(6) yes
Cl1 Nb1 N1 83.80(11) yes
Cl1 Nb1 N2 83.76(11) yes
Cl2 Nb1 Cl3 94.79(15) yes
Cl2 Nb1 Cl4 95.40(10) yes
Cl2 Nb1 N1 97.32(15) yes
Cl2 Nb1 N2 167.87(15) yes
Cl3 Nb1 Cl4 95.36(10) yes
Cl3 Nb1 N1 167.86(15) yes
Cl3 Nb1 N2 97.31(15) yes
Cl4 Nb1 N1 82.67(11) yes
Cl4 Nb1 N2 82.69(11) yes
N1 Nb1 N2 70.57(14) yes
Cl5 Nb2 Cl6 95.44(10) yes
Cl5 Nb2 Cl7 163.33(6) yes
Cl5 Nb2 Cl8 95.60(10) yes
Cl5 Nb2 N3 82.51(11) yes
Cl5 Nb2 N4 82.56(11) yes
Cl6 Nb2 Cl7 95.81(10) yes
Cl6 Nb2 Cl8 94.94(15) yes
Cl6 Nb2 N3 97.21(15) yes
Cl6 Nb2 N4 167.74(15) yes
Cl7 Nb2 Cl8 95.65(10) yes
Cl7 Nb2 N3 83.90(11) yes
Cl7 Nb2 N4 83.84(11) yes
Cl8 Nb2 N3 167.82(15) yes
Cl8 Nb2 N4 97.29(15) yes
N3 Nb2 N4 70.55(14) yes
Nb1 N1 C1 114.4(4) yes
Nb1 N1 C3 130.0(3) yes
C1 N1 C3 115.2(5) yes
Nb1 N2 C2 114.3(4) yes
Nb1 N2 C15 130.1(3) yes
C2 N2 C15 115.1(5) yes
Nb2 N3 C27 114.5(4) yes
Nb2 N3 C29 129.8(3) yes
C27 N3 C29 115.2(4) yes
Nb2 N4 C28 114.7(4) yes
Nb2 N4 C41 130.1(3) yes
C28 N4 C41 114.7(5) yes
N1 C1 C2 120.0(5) yes
N2 C2 C1 119.9(5) yes
N1 C3 C4 120.3(5) yes
N1 C3 C8 118.2(5) yes
C4 C3 C8 121.5(5) yes
C3 C4 C5 117.8(5) yes
C3 C4 C9 122.2(5) yes
C5 C4 C9 119.9(5) yes
C4 C5 C6 121.9(5) yes
C5 C6 C7 119.7(5) yes
C6 C7 C8 121.3(5) yes
C3 C8 C7 117.8(5) yes
C3 C8 C12 124.0(5) yes
C7 C8 C12 118.2(5) yes
C4 C9 C10 110.5(5) yes
C4 C9 C11 112.2(5) yes
C10 C9 C11 110.1(6) yes
C8 C12 C13 111.5(5) yes
C8 C12 C14 110.7(5) yes
C13 C12 C14 109.9(5) yes
N2 C15 C16 120.5(5) yes
N2 C15 C20 118.1(5) yes
C16 C15 C20 121.4(5) yes
C15 C16 C17 117.6(5) yes
C15 C16 C21 121.8(5) yes
C17 C16 C21 120.5(5) yes
C16 C17 C18 122.4(5) yes
C17 C18 C19 119.2(5) yes
C18 C19 C20 122.0(5) yes
C15 C20 C19 117.3(5) yes
C15 C20 C24 124.0(5) yes
C19 C20 C24 118.7(5) yes
C16 C21 C22 110.8(5) yes
C16 C21 C23 112.0(5) yes
C22 C21 C23 109.9(6) yes
C20 C24 C25 111.2(5) yes
C20 C24 C26 110.7(5) yes
C25 C24 C26 110.3(5) yes
N3 C27 C28 119.8(5) yes
N4 C28 C27 119.5(5) yes
N3 C29 C30 120.1(5) yes
N3 C29 C34 118.0(5) yes
C30 C29 C34 121.8(5) yes
C29 C30 C31 117.7(5) yes
C29 C30 C35 122.3(5) yes
C31 C30 C35 119.8(5) yes
C30 C31 C32 122.0(5) yes
C31 C32 C33 119.4(5) yes
C32 C33 C34 121.9(5) yes
C29 C34 C33 117.2(5) yes
C29 C34 C38 124.4(5) yes
C33 C34 C38 118.5(5) yes
C30 C35 C36 110.8(5) yes
C30 C35 C37 112.2(5) yes
C36 C35 C37 110.2(6) yes
C34 C38 C39 110.6(5) yes
C34 C38 C40 112.0(5) yes
C39 C38 C40 110.7(5) yes
N4 C41 C42 118.5(4) yes
N4 C41 C46 120.0(5) yes
C42 C41 C46 121.5(5) yes
C41 C42 C43 117.7(5) yes
C41 C42 C47 123.9(5) yes
C43 C42 C47 118.4(5) yes
C42 C43 C44 122.1(5) yes
C43 C44 C45 119.1(5) yes
C44 C45 C46 121.9(5) yes
C41 C46 C45 117.7(5) yes
C41 C46 C50 122.5(5) yes
C45 C46 C50 119.7(5) yes
C42 C47 C48 110.6(5) yes
C42 C47 C49 111.7(5) yes
C48 C47 C49 110.5(5) yes
C46 C50 C51 112.5(5) yes
C46 C50 C52 111.0(5) yes
C51 C50 C52 109.8(6) yes
N1 C1 H1 120.017 no
C2 C1 H1 120.000 no
N2 C2 H2 120.064 no
C1 C2 H2 120.062 no
C4 C5 H5 119.041 no
C6 C5 H5 119.039 no
C5 C6 H6 120.152 no
C7 C6 H6 120.138 no
C6 C7 H7 119.347 no
C8 C7 H7 119.334 no
C4 C9 H9 107.950 no
C10 C9 H9 107.948 no
C11 C9 H9 107.949 no
C9 C10 H10A 109.472 no
C9 C10 H10B 109.470 no
C9 C10 H10C 109.477 no
H10A C10 H10B 109.471 no
H10A C10 H10C 109.474 no
H10B C10 H10C 109.464 no
C9 C11 H11A 109.469 no
C9 C11 H11B 109.479 no
C9 C11 H11C 109.474 no
H11A C11 H11B 109.466 no
H11A C11 H11C 109.468 no
H11B C11 H11C 109.471 no
C8 C12 H12 108.185 no
C13 C12 H12 108.189 no
C14 C12 H12 108.187 no
C12 C13 H13A 109.468 no
C12 C13 H13B 109.469 no
C12 C13 H13C 109.475 no
H13A C13 H13B 109.468 no
H13A C13 H13C 109.472 no
H13B C13 H13C 109.475 no
C12 C14 H14A 109.470 no
C12 C14 H14B 109.467 no
C12 C14 H14C 109.469 no
H14A C14 H14B 109.471 no
H14A C14 H14C 109.475 no
H14B C14 H14C 109.476 no
C16 C17 H17 118.793 no
C18 C17 H17 118.809 no
C17 C18 H18 120.408 no
C19 C18 H18 120.402 no
C18 C19 H19 119.000 no
C20 C19 H19 118.999 no
C16 C21 H21 108.021 no
C22 C21 H21 108.016 no
C23 C21 H21 108.018 no
C21 C22 H22A 109.476 no
C21 C22 H22B 109.474 no
C21 C22 H22C 109.475 no
H22A C22 H22B 109.460 no
H22A C22 H22C 109.464 no
H22B C22 H22C 109.479 no
C21 C23 H23A 109.465 no
C21 C23 H23B 109.474 no
C21 C23 H23C 109.469 no
H23A C23 H23B 109.474 no
H23A C23 H23C 109.471 no
H23B C23 H23C 109.475 no
C20 C24 H24 108.160 no
C25 C24 H24 108.177 no
C26 C24 H24 108.168 no
C24 C25 H25A 109.476 no
C24 C25 H25B 109.472 no
C24 C25 H25C 109.468 no
H25A C25 H25B 109.469 no
H25A C25 H25C 109.467 no
H25B C25 H25C 109.477 no
C24 C26 H26A 109.475 no
C24 C26 H26B 109.479 no
C24 C26 H26C 109.474 no
H26A C26 H26B 109.453 no
H26A C26 H26C 109.473 no
H26B C26 H26C 109.473 no
N3 C27 H27 120.103 no
C28 C27 H27 120.101 no
N4 C28 H28 120.253 no
C27 C28 H28 120.245 no
C30 C31 H31 118.994 no
C32 C31 H31 119.012 no
C31 C32 H32 120.317 no
C33 C32 H32 120.319 no
C32 C33 H33 119.025 no
C34 C33 H33 119.028 no
C30 C35 H35 107.868 no
C36 C35 H35 107.860 no
C37 C35 H35 107.865 no
C35 C36 H36A 109.473 no
C35 C36 H36B 109.465 no
C35 C36 H36C 109.465 no
H36A C36 H36B 109.481 no
H36A C36 H36C 109.475 no
H36B C36 H36C 109.468 no
C35 C37 H37A 109.466 no
C35 C37 H37B 109.473 no
C35 C37 H37C 109.465 no
H37A C37 H37B 109.479 no
H37A C37 H37C 109.475 no
H37B C37 H37C 109.469 no
C34 C38 H38 107.796 no
C39 C38 H38 107.798 no
C40 C38 H38 107.798 no
C38 C39 H39A 109.469 no
C38 C39 H39B 109.470 no
C38 C39 H39C 109.461 no
H39A C39 H39B 109.481 no
H39A C39 H39C 109.473 no
H39B C39 H39C 109.473 no
C38 C40 H40A 109.467 no
C38 C40 H40B 109.476 no
C38 C40 H40C 109.471 no
H40A C40 H40B 109.474 no
H40A C40 H40C 109.468 no
H40B C40 H40C 109.471 no
C42 C43 H43 118.970 no
C44 C43 H43 118.966 no
C43 C44 H44 120.430 no
C45 C44 H44 120.427 no
C44 C45 H45 119.064 no
C46 C45 H45 119.068 no
C42 C47 H47 107.980 no
C48 C47 H47 107.974 no
C49 C47 H47 107.973 no
C47 C48 H48A 109.470 no
C47 C48 H48B 109.471 no
C47 C48 H48C 109.466 no
H48A C48 H48B 109.472 no
H48A C48 H48C 109.475 no
H48B C48 H48C 109.472 no
C47 C49 H49A 109.478 no
C47 C49 H49B 109.475 no
C47 C49 H49C 109.473 no
H49A C49 H49B 109.466 no
H49A C49 H49C 109.472 no
H49B C49 H49C 109.463 no
C46 C50 H50 107.751 no
C51 C50 H50 107.760 no
C52 C50 H50 107.763 no
C50 C51 H51A 109.474 no
C50 C51 H51B 109.471 no
C50 C51 H51C 109.462 no
H51A C51 H51B 109.473 no
H51A C51 H51C 109.478 no
H51B C51 H51C 109.468 no
C50 C52 H52A 109.476 no
C50 C52 H52B 109.476 no
C50 C52 H52C 109.468 no
H52A C52 H52B 109.473 no
H52A C52 H52C 109.468 no
H52B C52 H52C 109.466 no

loop_
_geom_bond_atom_site_label_1
_geom_bond_atom_site_label_2
_geom_bond_distance
_geom_bond_publ_flag
Nb1 Cl1 2.3470(16) yes
Nb1 Cl2 2.139(4) yes
Nb1 Cl3 2.136(4) yes
Nb1 Cl4 2.3950(15) yes
Nb1 N1 2.387(5) yes
Nb1 N2 2.393(5) yes
Nb2 Cl5 2.3967(15) yes
Nb2 Cl6 2.139(4) yes
Nb2 Cl7 2.3441(16) yes
Nb2 Cl8 2.134(4) yes
Nb2 N3 2.391(5) yes
Nb2 N4 2.396(5) yes
N1 C1 1.283(7) yes
N1 C3 1.455(7) yes
N2 C2 1.281(7) yes
N2 C15 1.457(7) yes
N3 C27 1.293(7) yes
N3 C29 1.453(7) yes
N4 C28 1.286(7) yes
N4 C41 1.456(7) yes
C1 C2 1.482(8) yes
C3 C4 1.411(7) yes
C3 C8 1.415(7) yes
C4 C5 1.396(7) yes
C4 C9 1.527(8) yes
C5 C6 1.380(8) yes
C6 C7 1.388(8) yes
C7 C8 1.402(8) yes
C8 C12 1.536(8) yes
C9 C10 1.521(9) yes
C9 C11 1.533(9) yes
C12 C13 1.537(9) yes
C12 C14 1.536(8) yes
C15 C16 1.417(7) yes
C15 C20 1.418(7) yes
C16 C17 1.385(8) yes
C16 C21 1.527(8) yes
C17 C18 1.383(8) yes
C18 C19 1.382(8) yes
C19 C20 1.400(8) yes
C20 C24 1.533(8) yes
C21 C22 1.527(9) yes
C21 C23 1.527(9) yes
C24 C25 1.538(9) yes
C24 C26 1.541(8) yes
C27 C28 1.489(8) yes
C29 C30 1.416(7) yes
C29 C34 1.411(7) yes
C30 C31 1.395(7) yes
C30 C35 1.522(8) yes
C31 C32 1.381(8) yes
C32 C33 1.386(8) yes
C33 C34 1.408(8) yes
C34 C38 1.529(8) yes
C35 C36 1.528(10) yes
C35 C37 1.531(9) yes
C38 C39 1.559(8) yes
C38 C40 1.537(9) yes
C41 C42 1.416(7) yes
C41 C46 1.406(7) yes
C42 C43 1.397(8) yes
C42 C47 1.532(8) yes
C43 C44 1.383(8) yes
C44 C45 1.386(8) yes
C45 C46 1.403(7) yes
C46 C50 1.521(8) yes
C47 C48 1.546(9) yes
C47 C49 1.527(9) yes
C50 C51 1.536(9) yes
C50 C52 1.521(10) yes
C1 H1 0.950 no
C2 H2 0.950 no
C5 H5 0.950 no
C6 H6 0.950 no
C7 H7 0.950 no
C9 H9 1.000 no
C10 H10A 0.980 no
C10 H10B 0.980 no
C10 H10C 0.980 no
C11 H11A 0.980 no
C11 H11B 0.980 no
C11 H11C 0.980 no
C12 H12 1.000 no
C13 H13A 0.980 no
C13 H13B 0.980 no
C13 H13C 0.980 no
C14 H14A 0.980 no
C14 H14B 0.980 no
C14 H14C 0.980 no
C17 H17 0.950 no
C18 H18 0.950 no
C19 H19 0.950 no
C21 H21 1.000 no
C22 H22A 0.980 no
C22 H22B 0.980 no
C22 H22C 0.980 no
C23 H23A 0.980 no
C23 H23B 0.980 no
C23 H23C 0.980 no
C24 H24 1.000 no
C25 H25A 0.980 no
C25 H25B 0.980 no
C25 H25C 0.980 no
C26 H26A 0.980 no
C26 H26B 0.980 no
C26 H26C 0.980 no
C27 H27 0.950 no
C28 H28 0.950 no
C31 H31 0.950 no
C32 H32 0.950 no
C33 H33 0.950 no
C35 H35 1.000 no
C36 H36A 0.980 no
C36 H36B 0.980 no
C36 H36C 0.980 no
C37 H37A 0.980 no
C37 H37B 0.980 no
C37 H37C 0.980 no
C38 H38 1.000 no
C39 H39A 0.980 no
C39 H39B 0.980 no
C39 H39C 0.980 no
C40 H40A 0.980 no
C40 H40B 0.980 no
C40 H40C 0.980 no
C43 H43 0.950 no
C44 H44 0.950 no
C45 H45 0.950 no
C47 H47 1.000 no
C48 H48A 0.980 no
C48 H48B 0.980 no
C48 H48C 0.980 no
C49 H49A 0.980 no
C49 H49B 0.980 no
C49 H49C 0.980 no
C50 H50 1.000 no
C51 H51A 0.980 no
C51 H51B 0.980 no
C51 H51C 0.980 no
C52 H52A 0.980 no
C52 H52B 0.980 no
C52 H52C 0.980 no

loop_
_geom_contact_atom_site_label_1
_geom_contact_atom_site_label_2
_geom_contact_distance
_geom_contact_publ_flag
_geom_contact_site_symmetry_2
Cl1 C12 3.516(6) no .
Cl1 C24 3.528(6) no .
Cl4 C1 3.545(6) no .
Cl4 C2 3.547(6) no .
Cl4 C9 3.509(6) no .
Cl4 C21 3.515(6) no .
Cl5 C27 3.548(6) no .
Cl5 C28 3.551(6) no .
Cl5 C35 3.509(6) no .
Cl5 C50 3.514(6) no .
Cl7 C38 3.524(6) no .
Cl7 C39 3.594(7) no .
Cl7 C47 3.535(6) no .
N1 C9 2.961(7) no .
N1 C12 2.961(7) no .
N2 C21 2.961(7) no .
N2 C24 2.962(7) no .
N3 C35 2.960(7) no .
N3 C38 2.958(7) no .
N4 C47 2.965(7) no .
N4 C50 2.951(7) no .
C1 C4 3.354(7) no .
C1 C8 2.983(8) no .
C1 C12 3.114(8) no .
C2 C16 3.360(7) no .
C2 C20 2.985(8) no .
C2 C24 3.116(8) no .
C3 C6 2.784(7) no .
C3 C10 3.516(9) no .
C4 C7 2.806(8) no .
C5 C8 2.801(8) no .
C5 C10 3.149(10) no .
C5 C11 3.048(9) no .
C7 C13 3.142(9) no .
C7 C14 3.012(9) no .
C15 C18 2.785(7) no .
C15 C22 3.526(9) no .
C16 C19 2.800(8) no .
C17 C20 2.799(8) no .
C17 C22 3.149(10) no .
C17 C23 3.048(9) no .
C19 C25 3.139(9) no .
C19 C26 3.021(9) no .
C27 C30 3.360(7) no .
C27 C34 2.983(8) no .
C27 C38 3.115(8) no .
C28 C42 2.989(8) no .
C28 C46 3.344(8) no .
C28 C47 3.121(8) no .
C29 C32 2.787(7) no .
C29 C36 3.524(9) no .
C30 C33 2.800(8) no .
C31 C34 2.809(8) no .
C31 C36 3.150(10) no .
C31 C37 3.040(9) no .
C33 C39 3.033(8) no .
C33 C40 3.153(9) no .
C41 C44 2.790(7) no .
C41 C52 3.513(9) no .
C42 C45 2.799(8) no .
C43 C46 2.800(8) no .
C43 C48 3.022(9) no .
C43 C49 3.131(9) no .
C45 C51 3.053(9) no .
C45 C52 3.153(10) no .
Cl2 C27 3.484(7) no .
Cl3 C28 3.484(7) no .
Cl4 C27 3.513(5) no .
Cl4 C28 3.510(6) no .
Cl5 C1 3.524(6) no 1_565
Cl5 C2 3.519(5) no 1_565
Cl6 C1 3.492(7) no 1_565
Cl8 C2 3.498(7) no 1_565
C1 Cl5 3.524(6) no 1_545
C1 Cl6 3.492(7) no 1_545
C2 Cl5 3.519(5) no 1_545
C2 Cl8 3.498(7) no 1_545
C5 C6 3.541(8) no 2_655
C6 C5 3.541(8) no 2_655
C17 C18 3.539(8) no 2_656
C18 C17 3.539(8) no 2_656
C27 Cl2 3.484(7) no .
C27 Cl4 3.513(5) no .
C28 Cl3 3.484(7) no .
C28 Cl4 3.510(6) no .
C31 C32 3.545(8) no 2_565
C32 C31 3.545(8) no 2_565
C44 C45 3.541(8) no 2_566
C45 C44 3.541(8) no 2_566
Nb1 H9 3.2787 no .
Nb1 H21 3.2859 no .
Nb2 H35 3.2793 no .
Nb2 H50 3.2786 no .
Cl1 H12 2.7764 no .
Cl1 H14A 3.0886 no .
Cl1 H24 2.7904 no .
Cl1 H26B 3.0888 no .
Cl2 H9 3.2089 no .
Cl2 H11B 2.8928 no .
Cl3 H21 3.2218 no .
Cl3 H23A 2.8797 no .
Cl4 H9 2.5173 no .
Cl4 H21 2.5232 no .
Cl5 H35 2.5174 no .
Cl5 H50 2.5222 no .
Cl6 H35 3.2055 no .
Cl6 H37A 2.8864 no .
Cl7 H38 2.7888 no .
Cl7 H39B 3.0726 no .
Cl7 H47 2.7982 no .
Cl7 H48A 3.0866 no .
Cl8 H50 3.2155 no .
Cl8 H51B 2.8899 no .
N1 H2 3.2394 no .
N1 H9 2.4716 no .
N1 H10A 3.5729 no .
N1 H12 2.4822 no .
N1 H24 3.5984 no .
N2 H1 3.2359 no .
N2 H12 3.5928 no .
N2 H21 2.4666 no .
N2 H22B 3.5923 no .
N2 H24 2.4802 no .
N3 H28 3.2535 no .
N3 H35 2.4699 no .
N3 H36B 3.5747 no .
N3 H38 2.4751 no .
N4 H27 3.2434 no .
N4 H38 3.5915 no .
N4 H47 2.4817 no .
N4 H50 2.4595 no .
N4 H52A 3.5676 no .
C1 H9 3.2693 no .
C1 H12 2.5425 no .
C1 H13B 3.1103 no .
C1 H24 3.1760 no .
C2 H12 3.1779 no .
C2 H21 3.2574 no .
C2 H24 2.5401 no .
C2 H25A 3.1167 no .
C3 H1 2.4418 no .
C3 H5 3.2628 no .
C3 H7 3.2732 no .
C3 H9 2.6074 no .
C3 H10A 3.3663 no .
C3 H12 2.6513 no .
C3 H13B 3.5372 no .
C4 H1 3.3699 no .
C4 H6 3.2805 no .
C4 H10A 2.6886 no .
C4 H10B 2.7001 no .
C4 H10C 3.3502 no .
C4 H11A 2.7459 no .
C4 H11B 2.7272 no .
C4 H11C 3.3773 no .
C5 H7 3.2478 no .
C5 H9 3.3257 no .
C5 H10A 3.4381 no .
C5 H10B 2.8775 no .
C5 H11A 2.7790 no .
C5 H11B 3.2649 no .
C7 H5 3.2473 no .
C7 H12 3.3267 no .
C7 H13A 2.8239 no .
C7 H13B 3.5105 no .
C7 H14A 3.2061 no .
C7 H14B 2.7500 no .
C8 H1 2.9224 no .
C8 H6 3.2874 no .
C8 H13A 2.6917 no .
C8 H13B 2.7749 no .
C8 H13C 3.3787 no .
C8 H14A 2.6884 no .
C8 H14B 2.7467 no .
C8 H14C 3.3702 no .
C9 H5 2.6655 no .
C10 H5 3.0634 no .
C10 H11A 2.7090 no .
C10 H11B 3.3476 no .
C10 H11C 2.6757 no .
C11 H5 2.8217 no .
C11 H10A 3.3494 no .
C11 H10B 2.7179 no .
C11 H10C 2.6616 no .
C12 H1 3.1395 no .
C12 H7 2.6468 no .
C12 H24 3.3870 no .
C13 H1 3.3003 no .
C13 H7 3.0090 no .
C13 H14A 3.3633 no .
C13 H14B 2.7006 no .
C13 H14C 2.7051 no .
C14 H7 2.8035 no .
C14 H13A 2.7716 no .
C14 H13B 3.3583 no .
C14 H13C 2.6392 no .
C15 H2 2.4413 no .
C15 H17 3.2570 no .
C15 H19 3.2674 no .
C15 H21 2.6033 no .
C15 H22B 3.3897 no .
C15 H24 2.6489 no .
C15 H25A 3.5243 no .
C16 H2 3.3752 no .
C16 H18 3.2782 no .
C16 H22A 2.6948 no .
C16 H22B 2.7123 no .
C16 H22C 3.3565 no .
C16 H23A 2.7253 no .
C16 H23B 2.7261 no .
C16 H23C 3.3697 no .
C17 H19 3.2390 no .
C17 H21 3.3205 no .
C17 H22A 2.8682 no .
C17 H22B 3.4554 no .
C17 H23A 3.2802 no .
C17 H23B 2.7695 no .
C19 H17 3.2377 no .
C19 H24 3.3256 no .
C19 H25A 3.4895 no .
C19 H25B 2.8285 no .
C19 H26A 2.7601 no .
C19 H26B 3.2163 no .
C20 H2 2.9250 no .
C20 H18 3.2878 no .
C20 H25A 2.7583 no .
C20 H25B 2.6936 no .
C20 H25C 3.3734 no .
C20 H26A 2.7472 no .
C20 H26B 2.6906 no .
C20 H26C 3.3701 no .
C21 H17 2.6615 no .
C22 H17 3.0604 no .
C22 H23A 3.3466 no .
C22 H23B 2.7144 no .
C22 H23C 2.6622 no .
C23 H17 2.8225 no .
C23 H22A 2.7294 no .
C23 H22B 3.3455 no .
C23 H22C 2.6483 no .
C24 H2 3.1422 no .
C24 H12 3.3885 no .
C24 H19 2.6459 no .
C25 H2 3.3035 no .
C25 H19 3.0070 no .
C25 H26A 2.7113 no .
C25 H26B 3.3706 no .
C25 H26C 2.7157 no .
C26 H19 2.8093 no .
C26 H25A 3.3676 no .
C26 H25B 2.7710 no .
C26 H25C 2.6575 no .
C27 H35 3.2739 no .
C27 H38 2.5381 no .
C27 H40A 3.1147 no .
C27 H47 3.1855 no .
C28 H38 3.1789 no .
C28 H47 2.5450 no .
C28 H49B 3.1124 no .
C28 H50 3.2553 no .
C29 H27 2.4525 no .
C29 H31 3.2658 no .
C29 H33 3.2664 no .
C29 H35 2.6061 no .
C29 H36B 3.3746 no .
C29 H38 2.6422 no .
C29 H40A 3.5083 no .
C30 H27 3.3778 no .
C30 H32 3.2822 no .
C30 H36A 2.7088 no .
C30 H36B 2.6939 no .
C30 H36C 3.3528 no .
C30 H37A 2.7247 no .
C30 H37B 2.7346 no .
C30 H37C 3.3701 no .
C31 H33 3.2422 no .
C31 H35 3.3194 no .
C31 H36A 2.8837 no .
C31 H36B 3.4390 no .
C31 H37A 3.2673 no .
C31 H37B 2.7649 no .
C33 H31 3.2428 no .
C33 H38 3.3263 no .
C33 H39A 2.7794 no .
C33 H39B 3.2246 no .
C33 H40A 3.4646 no .
C33 H40B 2.8734 no .
C34 H27 2.9277 no .
C34 H32 3.2981 no .
C34 H39A 2.7649 no .
C34 H39B 2.6965 no .
C34 H39C 3.3783 no .
C34 H40A 2.7401 no .
C34 H40B 2.7315 no .
C34 H40C 3.3787 no .
C35 H31 2.6586 no .
C36 H31 3.0639 no .
C36 H37A 3.3527 no .
C36 H37B 2.7200 no .
C36 H37C 2.6726 no .
C37 H31 2.8136 no .
C37 H36A 2.7231 no .
C37 H36B 3.3531 no .
C37 H36C 2.6685 no .
C38 H27 3.1441 no .
C38 H33 2.6487 no .
C38 H47 3.3961 no .
C39 H33 2.8223 no .
C39 H40A 3.3911 no .
C39 H40B 2.7665 no .
C39 H40C 2.6993 no .
C40 H27 3.3002 no .
C40 H33 3.0245 no .
C40 H39A 2.7376 no .
C40 H39B 3.3879 no .
C40 H39C 2.7374 no .
C41 H28 2.4398 no .
C41 H43 3.2670 no .
C41 H45 3.2636 no .
C41 H47 2.6432 no .
C41 H49B 3.5089 no .
C41 H50 2.6001 no .
C41 H52A 3.3591 no .
C42 H28 2.9310 no .
C42 H44 3.2863 no .
C42 H48A 2.6889 no .
C42 H48B 2.7541 no .
C42 H48C 3.3719 no .
C42 H49A 2.7000 no .
C42 H49B 2.7483 no .
C42 H49C 3.3707 no .
C43 H45 3.2418 no .
C43 H47 3.3188 no .
C43 H48A 3.2157 no .
C43 H48B 2.7668 no .
C43 H49A 2.8295 no .
C43 H49B 3.4700 no .
C45 H43 3.2418 no .
C45 H50 3.3243 no .
C45 H51A 2.7706 no .
C45 H51B 3.2927 no .
C45 H52A 3.4314 no .
C45 H52B 2.8937 no .
C46 H28 3.3608 no .
C46 H44 3.2934 no .
C46 H51A 2.7395 no .
C46 H51B 2.7421 no .
C46 H51C 3.3774 no .
C46 H52A 2.6846 no .
C46 H52B 2.7152 no .
C46 H52C 3.3500 no .
C47 H28 3.1487 no .
C47 H38 3.3991 no .
C47 H43 2.6367 no .
C48 H43 2.8118 no .
C48 H49A 2.7633 no .
C48 H49B 3.3681 no .
C48 H49C 2.6609 no .
C49 H28 3.3057 no .
C49 H43 2.9941 no .
C49 H48A 3.3671 no .
C49 H48B 2.7135 no .
C49 H48C 2.7171 no .
C50 H45 2.6648 no .
C51 H45 2.8257 no .
C51 H52A 3.3502 no .
C51 H52B 2.7100 no .
C51 H52C 2.6649 no .
C52 H45 3.0701 no .
C52 H51A 2.7241 no .
C52 H51B 3.3467 no .
C52 H51C 2.6587 no .
H1 H2 2.4327 no .
H1 H10A 3.4127 no .
H1 H12 2.8085 no .
H1 H13B 2.6153 no .
H2 H21 3.5897 no .
H2 H22B 3.4269 no .
H2 H24 2.8057 no .
H2 H25A 2.6172 no .
H5 H6 2.3184 no .
H5 H10A 3.5514 no .
H5 H10B 2.5635 no .
H5 H11A 2.2732 no .
H5 H11B 3.1853 no .
H6 H7 2.3310 no .
H7 H12 3.5926 no .
H7 H13A 2.4743 no .
H7 H13B 3.5653 no .
H7 H14A 3.1636 no .
H7 H14B 2.2608 no .
H9 H10A 2.3435 no .
H9 H10B 2.8574 no .
H9 H10C 2.3590 no .
H9 H11A 2.8664 no .
H9 H11B 2.3631 no .
H9 H11C 2.3613 no .
H10A H11C 3.5590 no .
H10B H11A 2.5580 no .
H10B H11C 2.9930 no .
H10C H11A 2.9591 no .
H10C H11B 3.5525 no .
H10C H11C 2.4617 no .
H12 H13A 2.8699 no .
H12 H13B 2.3322 no .
H12 H13C 2.4089 no .
H12 H14A 2.3817 no .
H12 H14B 2.8708 no .
H12 H14C 2.3553 no .
H12 H24 2.4528 no .
H13A H14B 2.5964 no .
H13A H14C 3.0875 no .
H13B H14C 3.5593 no .
H13C H14A 3.5496 no .
H13C H14B 2.8839 no .
H13C H14C 2.4594 no .
H13C H25C 3.0545 no .
H14C H26C 3.4810 no .
H17 H18 2.3218 no .
H17 H21 3.5979 no .
H17 H22A 2.5557 no .
H17 H22B 3.5650 no .
H17 H23A 3.2029 no .
H17 H23B 2.2669 no .
H18 H19 2.3235 no .
H19 H24 3.5907 no .
H19 H25A 3.5476 no .
H19 H25B 2.4762 no .
H19 H26A 2.2692 no .
H19 H26B 3.1708 no .
H21 H22A 2.8621 no .
H21 H22B 2.3405 no .
H21 H22C 2.3752 no .
H21 H23A 2.3510 no .
H21 H23B 2.8623 no .
H21 H23C 2.3639 no .
H22A H23B 2.5788 no .
H22A H23C 2.9947 no .
H22B H23C 3.5405 no .
H22C H23A 3.5386 no .
H22C H23B 2.9517 no .
H22C H23C 2.4355 no .
H24 H25A 2.3380 no .
H24 H25B 2.8703 no .
H24 H25C 2.4023 no .
H24 H26A 2.8741 no .
H24 H26B 2.3848 no .
H24 H26C 2.3601 no .
H25A H26C 3.5754 no .
H25B H26A 2.5972 no .
H25B H26C 3.0842 no .
H25C H26A 2.9087 no .
H25C H26B 3.5646 no .
H25C H26C 2.4803 no .
H27 H28 2.4439 no .
H27 H36B 3.4098 no .
H27 H38 2.8073 no .
H27 H40A 2.6106 no .
H28 H47 2.8116 no .
H28 H49B 2.6157 no .
H28 H50 3.5903 no .
H28 H52A 3.3931 no .
H31 H32 2.3216 no .
H31 H35 3.5961 no .
H31 H36A 2.5688 no .
H31 H36B 3.5516 no .
H31 H37A 3.1885 no .
H31 H37B 2.2595 no .
H32 H33 2.3267 no .
H33 H38 3.5928 no .
H33 H39A 2.2901 no .
H33 H39B 3.1804 no .
H33 H40A 3.5254 no .
H33 H40B 2.5125 no .
H35 H36A 2.8618 no .
H35 H36B 2.3497 no .
H35 H36C 2.3628 no .
H35 H37A 2.3549 no .
H35 H37B 2.8639 no .
H35 H37C 2.3626 no .
H36A H37B 2.5704 no .
H36A H37C 2.9862 no .
H36B H37C 3.5573 no .
H36C H37A 3.5557 no .
H36C H37B 2.9757 no .
H36C H37C 2.4607 no .
H38 H39A 2.8845 no .
H38 H39B 2.3967 no .
H38 H39C 2.3711 no .
H38 H40A 2.3510 no .
H38 H40B 2.8677 no .
H38 H40C 2.3759 no .
H38 H47 2.4626 no .
H39A H40B 2.5972 no .
H39A H40C 2.9687 no .
H39B H40C 3.5970 no .
H39C H40B 3.0681 no .
H39C H40C 2.5249 no .
H39C H48C 3.4696 no .
H40C H47 3.5841 no .
H40C H49C 2.9824 no .
H43 H44 2.3239 no .
H43 H47 3.5820 no .
H43 H48A 3.1747 no .
H43 H48B 2.2781 no .
H43 H49A 2.4663 no .
H43 H49B 3.5224 no .
H44 H45 2.3290 no .
H45 H51A 2.2672 no .
H45 H51B 3.2124 no .
H45 H52A 3.5463 no .
H45 H52B 2.5784 no .
H47 H48A 2.3879 no .
H47 H48B 2.8764 no .
H47 H48C 2.3612 no .
H47 H49A 2.8611 no .
H47 H49B 2.3307 no .
H47 H49C 2.3841 no .
H48A H49C 3.5649 no .
H48B H49A 2.5917 no .
H48B H49C 2.9186 no .
H48C H49A 3.0761 no .
H48C H49B 3.5810 no .
H48C H49C 2.4858 no .
H50 H51A 2.8672 no .
H50 H51B 2.3540 no .
H50 H51C 2.3712 no .
H50 H52A 2.3481 no .
H50 H52B 2.8560 no .
H50 H52C 2.3495 no .
H51A H52B 2.5665 no .
H51A H52C 2.9889 no .
H51B H52C 3.5460 no .
H51C H52A 3.5499 no .
H51C H52B 2.9583 no .
H51C H52C 2.4477 no .
Cl1 H40C 2.9557 no 1_655
Cl1 H49C 2.9483 no 1_655
Cl2 H6 2.9578 no 2_655
Cl2 H27 2.8613 no .
Cl2 H36B 2.7297 no .
Cl2 H39C 3.3082 no 1_655
Cl3 H18 2.9586 no 2_656
Cl3 H28 2.8616 no .
Cl3 H48C 3.3032 no 1_655
Cl3 H52A 2.7184 no .
Cl4 H27 2.8942 no .
Cl4 H28 2.8918 no .
Cl4 H40A 3.1704 no .
Cl4 H49B 3.1650 no .
Cl5 H1 2.9028 no 1_565
Cl5 H2 2.8955 no 1_565
Cl5 H13B 3.1499 no 1_565
Cl5 H25A 3.1474 no 1_565
Cl6 H1 2.8713 no 1_565
Cl6 H10A 2.7315 no 1_565
Cl6 H14C 3.3065 no 1_465
Cl6 H32 2.9524 no 2_565
Cl7 H13C 2.9521 no 1_465
Cl7 H25C 2.9506 no 1_465
Cl8 H2 2.8735 no 1_565
Cl8 H22B 2.7238 no 1_565
Cl8 H26C 3.3015 no 1_465
Cl8 H44 2.9532 no 2_566
C3 H37C 3.5303 no 1_545
C4 H6 3.5727 no 2_655
C5 H33 3.4756 no 2_555
C5 H40B 3.4482 no 2_555
C6 H11B 3.1636 no 2_655
C6 H36A 3.3848 no 2_655
C6 H36B 3.5101 no 2_655
C6 H37C 3.4403 no 1_545
C6 H39A 3.3776 no 2_555
C7 H5 3.5657 no 2_655
C7 H11A 3.2880 no 2_655
C7 H11B 3.1116 no 2_655
C7 H36A 3.0879 no 2_655
C7 H37C 3.0298 no 1_545
C8 H37C 3.0861 no 1_545
C9 H40A 3.5913 no .
C10 H11A 3.4370 no 2_555
C10 H14B 3.4041 no 1_455
C10 H32 3.3935 no 2_555
C10 H33 3.3187 no 2_555
C11 H6 3.5487 no 2_655
C11 H7 3.1622 no 2_655
C11 H10B 3.4445 no 2_555
C11 H14B 3.5669 no 2_655
C11 H27 3.5891 no .
C11 H40A 3.3607 no .
C13 H31 3.5897 no 2_655
C13 H36C 3.3939 no 1_545
C13 H37C 3.0467 no 1_545
C13 H39B 3.4575 no 1_645
C14 H10A 3.5927 no 1_655
C14 H10C 3.1290 no 1_655
C14 H11A 3.4596 no 2_655
C15 H51C 3.5499 no 1_545
C16 H18 3.5761 no 2_656
C17 H43 3.4837 no 2_556
C17 H49A 3.4755 no 2_556
C18 H23A 3.1770 no 2_656
C18 H48B 3.3812 no 2_556
C18 H51C 3.4323 no 1_545
C18 H52A 3.5072 no 2_656
C18 H52B 3.3942 no 2_656
C19 H17 3.5519 no 2_656
C19 H23A 3.1308 no 2_656
C19 H23B 3.2618 no 2_656
C19 H51C 3.0278 no 1_545
C19 H52B 3.1129 no 2_656
C20 H51C 3.0956 no 1_545
C22 H23B 3.4562 no 2_556
C22 H26A 3.3881 no 1_455
C22 H43 3.3205 no 2_556
C22 H44 3.3940 no 2_556
C23 H18 3.5523 no 2_656
C23 H19 3.1526 no 2_656
C23 H22A 3.4643 no 2_556
C23 H26A 3.5618 no 2_656
C23 H28 3.5909 no .
C23 H49B 3.3944 no .
C25 H45 3.5902 no 2_656
C25 H48A 3.4676 no 1_645
C25 H51C 3.0377 no 1_545
C25 H52C 3.3955 no 1_545
C26 H22B 3.5637 no 1_655
C26 H22C 3.1293 no 1_655
C26 H23B 3.4498 no 2_656
C29 H11C 3.5296 no .
C30 H32 3.5812 no 2_565
C31 H7 3.4714 no 2_655
C31 H13A 3.4870 no 2_655
C32 H10A 3.5025 no 2_555
C32 H10B 3.3815 no 2_555
C32 H11C 3.4417 no .
C32 H14B 3.3690 no 2_655
C32 H37A 3.1689 no 2_565
C33 H10B 3.0884 no 2_555
C33 H11C 3.0369 no .
C33 H31 3.5586 no 2_565
C33 H37A 3.1150 no 2_565
C33 H37B 3.2717 no 2_565
C34 H11C 3.0892 no .
C36 H6 3.4042 no 2_655
C36 H7 3.3173 no 2_655
C36 H37B 3.4524 no 2_665
C36 H39A 3.3695 no 1_655
C37 H1 3.5931 no 1_565
C37 H13B 3.4310 no 1_565
C37 H32 3.5548 no 2_565
C37 H33 3.1466 no 2_565
C37 H36A 3.4469 no 2_665
C37 H39A 3.5588 no 2_565
C39 H36B 3.5767 no 1_455
C39 H36C 3.1072 no 1_455
C39 H37B 3.4506 no 2_565
C40 H5 3.5844 no 2_555
C40 H10C 3.3990 no .
C40 H11C 3.0430 no .
C40 H14A 3.4717 no 1_455
C41 H23C 3.5407 no .
C42 H23C 3.0997 no .
C43 H22A 3.0844 no 2_556
C43 H23C 3.0344 no .
C43 H45 3.5588 no 2_566
C43 H51A 3.2726 no 2_566
C43 H51B 3.1423 no 2_566
C44 H22A 3.3743 no 2_556
C44 H22B 3.5106 no 2_556
C44 H23C 3.4416 no .
C44 H26A 3.3790 no 2_656
C44 H51B 3.1897 no 2_566
C45 H19 3.4830 no 2_656
C45 H25B 3.4761 no 2_656
C46 H44 3.5751 no 2_566
C48 H51A 3.4455 no 2_566
C48 H52A 3.5969 no 1_455
C48 H52C 3.1120 no 1_455
C49 H17 3.5986 no 2_556
C49 H22C 3.4107 no .
C49 H23C 3.0459 no .
C49 H26B 3.4740 no 1_455
C51 H25A 3.4032 no 1_565
C51 H43 3.1684 no 2_566
C51 H44 3.5558 no 2_566
C51 H48B 3.5565 no 2_566
C51 H52B 3.4293 no 2_666
C52 H18 3.3976 no 2_656
C52 H19 3.3356 no 2_656
C52 H48B 3.3853 no 1_655
C52 H51A 3.4566 no 2_666
H1 Cl5 2.9028 no 1_545
H1 Cl6 2.8713 no 1_545
H1 C37 3.5931 no 1_545
H1 H35 3.4670 no 1_545
H1 H37A 3.2396 no 1_545
H1 H37C 3.1762 no 1_545
H2 Cl5 2.8955 no 1_545
H2 Cl8 2.8735 no 1_545
H2 H50 3.4860 no 1_545
H2 H51B 3.2322 no 1_545
H2 H51C 3.2069 no 1_545
H5 C7 3.5657 no 2_655
H5 C40 3.5844 no 2_555
H5 H14A 3.2565 no 2_655
H5 H33 3.2379 no 2_555
H5 H39A 3.4588 no 2_555
H5 H40B 2.6611 no 2_555
H6 Cl2 2.9578 no 2_655
H6 C4 3.5727 no 2_655
H6 C11 3.5487 no 2_655
H6 C36 3.4042 no 2_655
H6 H11B 2.7241 no 2_655
H6 H36A 3.1441 no 2_655
H6 H36B 2.8579 no 2_655
H6 H39A 2.9724 no 2_555
H7 C11 3.1622 no 2_655
H7 C31 3.4714 no 2_655
H7 C36 3.3173 no 2_655
H7 H11A 2.8377 no 2_655
H7 H11B 2.6121 no 2_655
H7 H31 3.2307 no 2_655
H7 H36A 2.5717 no 2_655
H7 H36B 3.2128 no 2_655
H7 H37C 3.2702 no 1_545
H9 H27 3.4618 no .
H9 H40A 3.1921 no .
H10A Cl6 2.7315 no 1_545
H10A C14 3.5927 no 1_455
H10A C32 3.5025 no 2_555
H10A H14B 3.2483 no 1_455
H10A H14C 3.2555 no 1_455
H10A H32 2.8472 no 2_555
H10A H33 3.2100 no 2_555
H10A H37A 3.1430 no 1_545
H10B C11 3.4445 no 2_555
H10B C32 3.3815 no 2_555
H10B C33 3.0884 no 2_555
H10B H10B 3.5615 no 2_555
H10B H10C 3.4890 no 2_555
H10B H11A 3.0046 no 2_555
H10B H11C 2.9905 no 2_555
H10B H14B 3.5476 no 1_455
H10B H32 3.1375 no 2_555
H10B H33 2.5753 no 2_555
H10B H40B 3.1785 no 2_555
H10C C14 3.1290 no 1_455
H10C C40 3.3990 no .
H10C H10B 3.4890 no 2_555
H10C H11A 2.9772 no 2_555
H10C H14A 2.8453 no 1_455
H10C H14B 2.8912 no 1_455
H10C H14C 3.1252 no 1_455
H10C H40A 2.9654 no .
H10C H40B 2.9924 no .
H11A C7 3.2880 no 2_655
H11A C10 3.4370 no 2_555
H11A C14 3.4596 no 2_655
H11A H7 2.8377 no 2_655
H11A H10B 3.0046 no 2_555
H11A H10C 2.9772 no 2_555
H11A H14A 3.2546 no 2_655
H11A H14B 2.7843 no 2_655
H11B C6 3.1636 no 2_655
H11B C7 3.1116 no 2_655
H11B H6 2.7241 no 2_655
H11B H7 2.6121 no 2_655
H11B H27 3.2452 no .
H11B H36B 3.1488 no .
H11C C29 3.5296 no .
H11C C32 3.4417 no .
H11C C33 3.0369 no .
H11C C34 3.0892 no .
H11C C40 3.0430 no .
H11C H10B 2.9905 no 2_555
H11C H27 3.1646 no .
H11C H33 3.2842 no .
H11C H40A 2.5347 no .
H11C H40B 2.8020 no .
H13A C31 3.4870 no 2_655
H13A H31 2.7004 no 2_655
H13A H36A 3.1538 no 2_655
H13A H36C 2.9459 no 1_545
H13A H37C 2.7246 no 1_545
H13A H39B 3.1343 no 1_645
H13B Cl5 3.1499 no 1_545
H13B C37 3.4310 no 1_545
H13B H35 3.2297 no 1_545
H13B H36C 3.0041 no 1_545
H13B H37C 2.6135 no 1_545
H13C Cl7 2.9521 no 1_645
H13C H39B 3.0901 no 1_645
H14A C40 3.4717 no 1_655
H14A H5 3.2565 no 2_655
H14A H10C 2.8453 no 1_655
H14A H11A 3.2546 no 2_655
H14A H40B 3.1166 no 1_655
H14A H40C 3.1340 no 1_655
H14B C10 3.4041 no 1_655
H14B C11 3.5669 no 2_655
H14B C32 3.3690 no 2_655
H14B H10A 3.2483 no 1_655
H14B H10B 3.5476 no 1_655
H14B H10C 2.8912 no 1_655
H14B H11A 2.7843 no 2_655
H14B H31 3.4383 no 2_655
H14B H32 2.9597 no 2_655
H14C Cl6 3.3065 no 1_645
H14C H10A 3.2555 no 1_655
H14C H10C 3.1252 no 1_655
H17 C19 3.5519 no 2_656
H17 C49 3.5986 no 2_556
H17 H26B 3.2492 no 2_656
H17 H43 3.2415 no 2_556
H17 H48B 3.4658 no 2_556
H17 H49A 2.6926 no 2_556
H18 Cl3 2.9586 no 2_656
H18 C16 3.5761 no 2_656
H18 C23 3.5523 no 2_656
H18 C52 3.3976 no 2_656
H18 H23A 2.7386 no 2_656
H18 H48B 2.9657 no 2_556
H18 H52A 2.8481 no 2_656
H18 H52B 3.1431 no 2_656
H19 C23 3.1526 no 2_656
H19 C45 3.4830 no 2_656
H19 C52 3.3356 no 2_656
H19 H23A 2.6236 no 2_656
H19 H23B 2.8055 no 2_656
H19 H45 3.2448 no 2_656
H19 H51C 3.2640 no 1_545
H19 H52A 3.2140 no 2_656
H19 H52B 2.6018 no 2_656
H21 H28 3.4786 no .
H21 H49B 3.2239 no .
H22A C23 3.4643 no 2_556
H22A C43 3.0844 no 2_556
H22A C44 3.3743 no 2_556
H22A H22A 3.5856 no 2_556
H22A H22C 3.4611 no 2_556
H22A H23B 3.0425 no 2_556
H22A H23C 2.9915 no 2_556
H22A H26A 3.5414 no 1_455
H22A H43 2.5609 no 2_556
H22A H44 3.1276 no 2_556
H22A H49A 3.1536 no 2_556
H22B Cl8 2.7238 no 1_545
H22B C26 3.5637 no 1_455
H22B C44 3.5106 no 2_556
H22B H26A 3.2196 no 1_455
H22B H26C 3.2254 no 1_455
H22B H43 3.2331 no 2_556
H22B H44 2.8523 no 2_556
H22B H51B 3.1645 no 1_545
H22C C26 3.1293 no 1_455
H22C C49 3.4107 no .
H22C H22A 3.4611 no 2_556
H22C H23B 2.9796 no 2_556
H22C H26A 2.8810 no 1_455
H22C H26B 2.8485 no 1_455
H22C H26C 3.1333 no 1_455
H22C H49A 2.9750 no .
H22C H49B 3.0045 no .
H23A C18 3.1770 no 2_656
H23A C19 3.1308 no 2_656
H23A H18 2.7386 no 2_656
H23A H19 2.6236 no 2_656
H23A H28 3.2240 no .
H23A H52A 3.1309 no .
H23B C19 3.2618 no 2_656
H23B C22 3.4562 no 2_556
H23B C26 3.4498 no 2_656
H23B H19 2.8055 no 2_656
H23B H22A 3.0425 no 2_556
H23B H22C 2.9796 no 2_556
H23B H26A 2.7678 no 2_656
H23B H26B 3.2557 no 2_656
H23C C41 3.5407 no .
H23C C42 3.0997 no .
H23C C43 3.0344 no .
H23C C44 3.4416 no .
H23C C49 3.0459 no .
H23C H22A 2.9915 no 2_556
H23C H28 3.1832 no .
H23C H43 3.2687 no .
H23C H49A 2.7605 no .
H23C H49B 2.5735 no .
H25A Cl5 3.1474 no 1_545
H25A C51 3.4032 no 1_545
H25A H50 3.2239 no 1_545
H25A H51C 2.5875 no 1_545
H25A H52C 2.9900 no 1_545
H25B C45 3.4761 no 2_656
H25B H45 2.6923 no 2_656
H25B H48A 3.1375 no 1_645
H25B H51C 2.7286 no 1_545
H25B H52B 3.1669 no 2_656
H25B H52C 2.9657 no 1_545
H25C Cl7 2.9506 no 1_645
H25C H48A 3.1038 no 1_645
H26A C22 3.3881 no 1_655
H26A C23 3.5618 no 2_656
H26A C44 3.3790 no 2_656
H26A H22A 3.5414 no 1_655
H26A H22B 3.2196 no 1_655
H26A H22C 2.8810 no 1_655
H26A H23B 2.7678 no 2_656
H26A H44 2.9731 no 2_656
H26A H45 3.4569 no 2_656
H26B C49 3.4740 no 1_655
H26B H17 3.2492 no 2_656
H26B H22C 2.8485 no 1_655
H26B H23B 3.2557 no 2_656
H26B H49A 3.1362 no 1_655
H26B H49C 3.1210 no 1_655
H26C Cl8 3.3015 no 1_645
H26C H22B 3.2254 no 1_655
H26C H22C 3.1333 no 1_655
H27 Cl2 2.8613 no .
H27 Cl4 2.8942 no .
H27 C11 3.5891 no .
H27 H9 3.4618 no .
H27 H11B 3.2452 no .
H27 H11C 3.1646 no .
H28 Cl3 2.8616 no .
H28 Cl4 2.8918 no .
H28 C23 3.5909 no .
H28 H21 3.4786 no .
H28 H23A 3.2240 no .
H28 H23C 3.1832 no .
H31 C13 3.5897 no 2_655
H31 C33 3.5586 no 2_565
H31 H7 3.2307 no 2_655
H31 H13A 2.7004 no 2_655
H31 H14B 3.4383 no 2_655
H31 H39B 3.2492 no 2_565
H32 Cl6 2.9524 no 2_565
H32 C10 3.3935 no 2_555
H32 C30 3.5812 no 2_565
H32 C37 3.5548 no 2_565
H32 H10A 2.8472 no 2_555
H32 H10B 3.1375 no 2_555
H32 H14B 2.9597 no 2_655
H32 H37A 2.7344 no 2_565
H33 C5 3.4756 no 2_555
H33 C10 3.3187 no 2_555
H33 C37 3.1466 no 2_565
H33 H5 3.2379 no 2_555
H33 H10A 3.2100 no 2_555
H33 H10B 2.5753 no 2_555
H33 H11C 3.2842 no .
H33 H37A 2.6058 no 2_565
H33 H37B 2.8131 no 2_565
H35 H1 3.4670 no 1_565
H35 H13B 3.2297 no 1_565
H36A C6 3.3848 no 2_655
H36A C7 3.0879 no 2_655
H36A C37 3.4469 no 2_665
H36A H6 3.1441 no 2_655
H36A H7 2.5717 no 2_655
H36A H13A 3.1538 no 2_655
H36A H36A 3.5524 no 2_665
H36A H36C 3.4946 no 2_665
H36A H37B 3.0138 no 2_665
H36A H37C 2.9863 no 2_665
H36A H39A 3.5107 no 1_655
H36B Cl2 2.7297 no .
H36B C6 3.5101 no 2_655
H36B C39 3.5767 no 1_655
H36B H6 2.8579 no 2_655
H36B H7 3.2128 no 2_655
H36B H11B 3.1488 no .
H36B H39A 3.2194 no 1_655
H36B H39C 3.2411 no 1_655
H36C C13 3.3939 no 1_565
H36C C39 3.1072 no 1_655
H36C H13A 2.9459 no 1_565
H36C H13B 3.0041 no 1_565
H36C H36A 3.4946 no 2_665
H36C H37B 2.9982 no 2_665
H36C H39A 2.8568 no 1_655
H36C H39B 2.8389 no 1_655
H36C H39C 3.1037 no 1_655
H37A C32 3.1689 no 2_565
H37A C33 3.1150 no 2_565
H37A H1 3.2396 no 1_565
H37A H10A 3.1430 no 1_565
H37A H32 2.7344 no 2_565
H37A H33 2.6058 no 2_565
H37B C33 3.2717 no 2_565
H37B C36 3.4524 no 2_665
H37B C39 3.4506 no 2_565
H37B H33 2.8131 no 2_565
H37B H36A 3.0138 no 2_665
H37B H36C 2.9982 no 2_665
H37B H39A 2.7678 no 2_565
H37B H39B 3.2588 no 2_565
H37C C3 3.5303 no 1_565
H37C C6 3.4403 no 1_565
H37C C7 3.0298 no 1_565
H37C C8 3.0861 no 1_565
H37C C13 3.0467 no 1_565
H37C H1 3.1762 no 1_565
H37C H7 3.2702 no 1_565
H37C H13A 2.7246 no 1_565
H37C H13B 2.6135 no 1_565
H37C H36A 2.9863 no 2_665
H39A C6 3.3776 no 2_555
H39A C36 3.3695 no 1_455
H39A C37 3.5588 no 2_565
H39A H5 3.4588 no 2_555
H39A H6 2.9724 no 2_555
H39A H36A 3.5107 no 1_455
H39A H36B 3.2194 no 1_455
H39A H36C 2.8568 no 1_455
H39A H37B 2.7678 no 2_565
H39B C13 3.4575 no 1_465
H39B H13A 3.1343 no 1_465
H39B H13C 3.0901 no 1_465
H39B H31 3.2492 no 2_565
H39B H36C 2.8389 no 1_455
H39B H37B 3.2588 no 2_565
H39C Cl2 3.3082 no 1_455
H39C H36B 3.2411 no 1_455
H39C H36C 3.1037 no 1_455
H40A Cl4 3.1704 no .
H40A C9 3.5913 no .
H40A C11 3.3607 no .
H40A H9 3.1921 no .
H40A H10C 2.9654 no .
H40A H11C 2.5347 no .
H40B C5 3.4482 no 2_555
H40B H5 2.6611 no 2_555
H40B H10B 3.1785 no 2_555
H40B H10C 2.9924 no .
H40B H11C 2.8020 no .
H40B H14A 3.1166 no 1_455
H40C Cl1 2.9557 no 1_455
H40C H14A 3.1340 no 1_455
H43 C17 3.4837 no 2_556
H43 C22 3.3205 no 2_556
H43 C51 3.1684 no 2_566
H43 H17 3.2415 no 2_556
H43 H22A 2.5609 no 2_556
H43 H22B 3.2331 no 2_556
H43 H23C 3.2687 no .
H43 H51A 2.8221 no 2_566
H43 H51B 2.6358 no 2_566
H44 Cl8 2.9532 no 2_566
H44 C22 3.3940 no 2_556
H44 C46 3.5751 no 2_566
H44 C51 3.5558 no 2_566
H44 H22A 3.1276 no 2_556
H44 H22B 2.8523 no 2_556
H44 H26A 2.9731 no 2_656
H44 H51B 2.7478 no 2_566
H45 C25 3.5902 no 2_656
H45 C43 3.5588 no 2_566
H45 H19 3.2448 no 2_656
H45 H25B 2.6923 no 2_656
H45 H26A 3.4569 no 2_656
H45 H48A 3.2382 no 2_566
H48A C25 3.4676 no 1_465
H48A H25B 3.1375 no 1_465
H48A H25C 3.1038 no 1_465
H48A H45 3.2382 no 2_566
H48A H51A 3.2537 no 2_566
H48A H52C 2.8409 no 1_455
H48B C18 3.3812 no 2_556
H48B C51 3.5565 no 2_566
H48B C52 3.3853 no 1_455
H48B H17 3.4658 no 2_556
H48B H18 2.9657 no 2_556
H48B H51A 2.7622 no 2_566
H48B H52A 3.2415 no 1_455
H48B H52B 3.5185 no 1_455
H48B H52C 2.8710 no 1_455
H48C Cl3 3.3032 no 1_455
H48C H52A 3.2600 no 1_455
H48C H52C 3.1002 no 1_455
H49A C17 3.4755 no 2_556
H49A H17 2.6926 no 2_556
H49A H22A 3.1536 no 2_556
H49A H22C 2.9750 no .
H49A H23C 2.7605 no .
H49A H26B 3.1362 no 1_455
H49B Cl4 3.1650 no .
H49B C23 3.3944 no .
H49B H21 3.2239 no .
H49B H22C 3.0045 no .
H49B H23C 2.5735 no .
H49C Cl1 2.9483 no 1_455
H49C H26B 3.1210 no 1_455
H50 H2 3.4860 no 1_565
H50 H25A 3.2239 no 1_565
H51A C43 3.2726 no 2_566
H51A C48 3.4455 no 2_566
H51A C52 3.4566 no 2_666
H51A H43 2.8221 no 2_566
H51A H48A 3.2537 no 2_566
H51A H48B 2.7622 no 2_566
H51A H52B 3.0041 no 2_666
H51A H52C 3.0167 no 2_666
H51B C43 3.1423 no 2_566
H51B C44 3.1897 no 2_566
H51B H2 3.2322 no 1_565
H51B H22B 3.1645 no 1_565
H51B H43 2.6358 no 2_566
H51B H44 2.7478 no 2_566
H51C C15 3.5499 no 1_565
H51C C18 3.4323 no 1_565
H51C C19 3.0278 no 1_565
H51C C20 3.0956 no 1_565
H51C C25 3.0377 no 1_565
H51C H2 3.2069 no 1_565
H51C H19 3.2640 no 1_565
H51C H25A 2.5875 no 1_565
H51C H25B 2.7286 no 1_565
H51C H52B 2.9622 no 2_666
H52A Cl3 2.7184 no .
H52A C18 3.5072 no 2_656
H52A C48 3.5969 no 1_655
H52A H18 2.8481 no 2_656
H52A H19 3.2140 no 2_656
H52A H23A 3.1309 no .
H52A H48B 3.2415 no 1_655
H52A H48C 3.2600 no 1_655
H52B C18 3.3942 no 2_656
H52B C19 3.1129 no 2_656
H52B C51 3.4293 no 2_666
H52B H18 3.1431 no 2_656
H52B H19 2.6018 no 2_656
H52B H25B 3.1669 no 2_656
H52B H48B 3.5185 no 1_655
H52B H51A 3.0041 no 2_666
H52B H51C 2.9622 no 2_666
H52B H52B 3.5183 no 2_666
H52B H52C 3.4986 no 2_666
H52C C25 3.3955 no 1_565
H52C C48 3.1120 no 1_655
H52C H25A 2.9900 no 1_565
H52C H25B 2.9657 no 1_565
H52C H48A 2.8409 no 1_655
H52C H48B 2.8710 no 1_655
H52C H48C 3.1002 no 1_655
H52C H51A 3.0167 no 2_666
H52C H52B 3.4986 no 2_666

loop_
_geom_torsion_atom_site_label_1
_geom_torsion_atom_site_label_2
_geom_torsion_atom_site_label_3
_geom_torsion_atom_site_label_4
_geom_torsion
_geom_torsion_publ_flag
Cl1 Nb1 N1 C1 93.4(3) no
Cl1 Nb1 N1 C3 -78.3(3) no
Cl1 Nb1 N2 C2 -93.5(3) no
Cl1 Nb1 N2 C15 78.3(3) no
Cl2 Nb1 N1 C1 -171.5(3) no
Cl2 Nb1 N1 C3 16.9(3) no
Cl3 Nb1 N2 C2 171.3(3) no
Cl3 Nb1 N2 C15 -16.8(3) no
Cl4 Nb1 N1 C1 -77.0(3) no
Cl4 Nb1 N1 C3 111.4(3) no
Cl4 Nb1 N2 C2 76.8(3) no
Cl4 Nb1 N2 C15 -111.3(3) no
N1 Nb1 N2 C2 -7.9(3) no
N1 Nb1 N2 C15 163.9(4) no
N2 Nb1 N1 C1 7.8(3) no
N2 Nb1 N1 C3 -163.8(4) no
Cl5 Nb2 N3 C27 76.8(3) no
Cl5 Nb2 N3 C29 -111.6(3) no
Cl5 Nb2 N4 C28 -76.6(3) no
Cl5 Nb2 N4 C41 111.6(3) no
Cl6 Nb2 N3 C27 171.3(3) no
Cl6 Nb2 N3 C29 -17.0(3) no
Cl7 Nb2 N3 C27 -93.6(3) no
Cl7 Nb2 N3 C29 78.1(3) no
Cl7 Nb2 N4 C28 93.7(3) no
Cl7 Nb2 N4 C41 -78.0(3) no
Cl8 Nb2 N4 C28 -171.4(3) no
Cl8 Nb2 N4 C41 16.9(3) no
N3 Nb2 N4 C28 8.0(3) no
N3 Nb2 N4 C41 -163.7(4) no
N4 Nb2 N3 C27 -8.0(3) no
N4 Nb2 N3 C29 163.7(4) no
Nb1 N1 C1 C2 -7.3(6) no
Nb1 N1 C3 C4 -76.5(5) no
Nb1 N1 C3 C8 104.5(4) no
C1 N1 C3 C4 111.9(5) no
C1 N1 C3 C8 -67.1(6) no
C3 N1 C1 C2 165.6(4) no
Nb1 N2 C2 C1 7.5(6) no
Nb1 N2 C15 C16 76.3(5) no
Nb1 N2 C15 C20 -104.6(4) no
C2 N2 C15 C16 -111.9(5) no
C2 N2 C15 C20 67.2(6) no
C15 N2 C2 C1 -165.6(4) no
Nb2 N3 C27 C28 7.5(6) no
Nb2 N3 C29 C30 76.8(5) no
Nb2 N3 C29 C34 -104.5(4) no
C27 N3 C29 C30 -111.6(5) no
C27 N3 C29 C34 67.1(6) no
C29 N3 C27 C28 -165.4(4) no
Nb2 N4 C28 C27 -7.5(6) no
Nb2 N4 C41 C42 104.0(4) no
Nb2 N4 C41 C46 -76.4(5) no
C28 N4 C41 C42 -67.7(6) no
C28 N4 C41 C46 111.9(5) no
C41 N4 C28 C27 165.6(4) no
N1 C1 C2 N2 -0.2(8) no
N1 C3 C4 C5 -178.0(4) no
N1 C3 C4 C9 -1.1(7) no
N1 C3 C8 C7 178.2(4) no
N1 C3 C8 C12 -2.2(7) no
C4 C3 C8 C7 -0.8(7) no
C4 C3 C8 C12 178.9(4) no
C8 C3 C4 C5 0.9(7) no
C8 C3 C4 C9 177.9(4) no
C3 C4 C5 C6 -0.6(8) no
C3 C4 C9 C10 -106.9(5) no
C3 C4 C9 C11 129.8(5) no
C5 C4 C9 C10 69.9(6) no
C5 C4 C9 C11 -53.4(6) no
C9 C4 C5 C6 -177.6(4) no
C4 C5 C6 C7 0.1(8) no
C5 C6 C7 C8 0.0(8) no
C6 C7 C8 C3 0.3(8) no
C6 C7 C8 C12 -179.4(5) no
C3 C8 C12 C13 112.5(5) no
C3 C8 C12 C14 -124.8(5) no
C7 C8 C12 C13 -67.9(6) no
C7 C8 C12 C14 54.9(6) no
N2 C15 C16 C17 177.9(4) no
N2 C15 C16 C21 1.6(7) no
N2 C15 C20 C19 -178.2(4) no
N2 C15 C20 C24 2.1(7) no
C16 C15 C20 C19 0.9(7) no
C16 C15 C20 C24 -178.8(4) no
C20 C15 C16 C17 -1.2(7) no
C20 C15 C16 C21 -177.5(4) no
C15 C16 C17 C18 0.5(8) no
C15 C16 C21 C22 107.2(5) no
C15 C16 C21 C23 -129.7(5) no
C17 C16 C21 C22 -69.0(6) no
C17 C16 C21 C23 54.1(6) no
C21 C16 C17 C18 176.9(5) no
C16 C17 C18 C19 0.5(8) no
C17 C18 C19 C20 -0.8(8) no
C18 C19 C20 C15 0.1(8) no
C18 C19 C20 C24 179.8(5) no
C15 C20 C24 C25 -112.6(5) no
C15 C20 C24 C26 124.4(5) no
C19 C20 C24 C25 67.7(6) no
C19 C20 C24 C26 -55.2(6) no
N3 C27 C28 N4 0.0(8) no
N3 C29 C30 C31 177.6(4) no
N3 C29 C30 C35 0.9(7) no
N3 C29 C34 C33 -178.1(4) no
N3 C29 C34 C38 2.1(7) no
C30 C29 C34 C33 0.6(7) no
C30 C29 C34 C38 -179.2(4) no
C34 C29 C30 C31 -1.0(7) no
C34 C29 C30 C35 -177.7(4) no
C29 C30 C31 C32 0.6(8) no
C29 C30 C35 C36 106.8(5) no
C29 C30 C35 C37 -129.7(5) no
C31 C30 C35 C36 -69.9(6) no
C31 C30 C35 C37 53.6(6) no
C35 C30 C31 C32 177.4(5) no
C30 C31 C32 C33 0.3(8) no
C31 C32 C33 C34 -0.8(8) no
C32 C33 C34 C29 0.4(8) no
C32 C33 C34 C38 -179.8(5) no
C29 C34 C38 C39 123.8(5) no
C29 C34 C38 C40 -112.2(5) no
C33 C34 C38 C39 -56.0(6) no
C33 C34 C38 C40 68.0(6) no
N4 C41 C42 C43 178.0(4) no
N4 C41 C42 C47 -1.5(7) no
N4 C41 C46 C45 -178.0(4) no
N4 C41 C46 C50 -1.7(7) no
C42 C41 C46 C45 1.5(7) no
C42 C41 C46 C50 177.9(4) no
C46 C41 C42 C43 -1.6(7) no
C46 C41 C42 C47 178.9(4) no
C41 C42 C43 C44 0.7(8) no
C41 C42 C47 C48 -124.4(5) no
C41 C42 C47 C49 112.1(5) no
C43 C42 C47 C48 56.1(6) no
C43 C42 C47 C49 -67.4(6) no
C47 C42 C43 C44 -179.8(4) no
C42 C43 C44 C45 0.1(8) no
C43 C44 C45 C46 -0.1(8) no
C44 C45 C46 C41 -0.7(8) no
C44 C45 C46 C50 -177.1(5) no
C41 C46 C50 C51 130.0(5) no
C41 C46 C50 C52 -106.4(5) no
C45 C46 C50 C51 -53.7(6) no
C45 C46 C50 C52 69.9(6) no
